data_8103936
loop_
_publ_author_name
'Hauf, C.'
'Kniep, R.'

_publ_section_title
;
 Crystal structure of catena-(monoboro-mono-dihydrogendiborate
 monophosphate), (NH4)2(B3PO7(OH)2) O
;
_journal_name_full 'Zeitschrift fuer Kristallographie (149,1979-)'
_journal_page_first 705
_journal_page_last 706
_journal_volume 211
_journal_year 1996
_chemical_formula_sum 'B3 H10 N2 O9 P'
_chemical_name_systematic '(N H4)2 (B3 P O7 (O H)2)'
_space_group_IT_number 14
_symmetry_space_group_name_Hall '-P 2ybc'
_symmetry_space_group_name_H-M 'P 1 21/c 1'
_cell_angle_alpha 90
_cell_angle_beta 100.604
_cell_angle_gamma 90
_cell_formula_units_Z 4
_cell_length_a 4.426
_cell_length_b 12.772
_cell_length_c 16.082
_cell_volume 893.572
_citation_journal_id_ASTM ZEKRDZ
_cod_data_source_file Hauf_ZEKRDZ_1996_1914.cif
_cod_data_source_block H10B3N2O9P1
_cod_original_cell_volume 893.5723
_cod_original_formula_sum 'H10 B3 N2 O9 P1'
_cod_database_code 8103936

loop_
_symmetry_equiv_pos_as_xyz
x,y,z
-x,y+1/2,-z+1/2
-x,-y,-z
x,-y-1/2,z-1/2

loop_
_atom_site_label
_atom_site_type_symbol
_atom_site_fract_x
_atom_site_fract_y
_atom_site_fract_z
_atom_site_occupancy
_atom_site_U_iso_or_equiv
O4 O-2 0.5881 0.4442 0.1621 1 0.0
O9 O-2 0.0506 0.5196 0.2391 1 0.0
O6 O-2 0.3711 0.1293 0.3178 1 0.0
B1 B+3 0.3496 0.4578 0.0964 1 0.0
B3 B+3 0.5722 0.1439 0.3906 1 0.0
O8 O-2 0.2566 0.3803 0.3437 1 0.0
P1 P+5 0.2813 0.4939 0.3213 1 0.0
O3 O-2 0.1853 0.3758 0.0587 1 0.0
N2 N-3 0.1507 0.7618 0.2728 1 0.0
B2 B+3 0.2941 0.0291 0.2796 1 0.0
O1 O-2 0.3981 0.0192 0.2001 1 0.0
O7 O-2 0.2419 0.5678 0.3921 1 0.0
O2 O-2 0.2823 0.5592 0.0651 1 0.0
O5 O-2 0.6522 0.2412 0.4226 1 0.0
N1 N-3 0.1975 0.1421 0.0217 1 0.0
